data_1571592
loop_
_publ_author_name
'Zhang, Huilan'
'Chan, Michael Ho-Yeung'
'Lam, Jonathan'
'Chen, Ziyong'
'Leung, Ming-Yi'
'Wong, Eric Ka-Ho'
'Wu, Lixin'
'Yam, Vivian Wing-Wah'

_publ_section_title
;
 Supramolecular assembly of amphiphilic platinum(ii) Schiff base
 complexes: diverse spectroscopic changes and nanostructures through
 rational molecular design and solvent control.
;
_journal_issue 22
_journal_name_full 'Chemical science'
_journal_page_first 8545
_journal_page_last 8556
_journal_paper_doi 10.1039/d3sc06094b
_journal_volume 15
_journal_year 2024
_chemical_formula_moiety 'C48 H46 N2 O8 Pt, C H2 Cl2'
_chemical_formula_sum 'C49 H48 Cl2 N2 O8 Pt'
_chemical_formula_weight 1058.88
_space_group_crystal_system triclinic
_space_group_IT_number 2
_space_group_name_Hall '-P 1'
_space_group_name_H-M_alt 'P -1'
_atom_sites_solution_hydrogens mixed
_audit_block_doi 10.5517/ccdc.csd.cc2fsm1x
_audit_creation_method SHELXL-2014/7
_audit_update_record
;
2024-01-16 deposited with the CCDC.	2024-04-16 downloaded from the CCDC.
;
_cell_angle_alpha 84.579(11)
_cell_angle_beta 73.169(10)
_cell_angle_gamma 77.600(10)
_cell_formula_units_Z 2
_cell_length_a 10.584(3)
_cell_length_b 13.174(4)
_cell_length_c 17.291(5)
_cell_measurement_reflns_used 9597
_cell_measurement_temperature 293(2)
_cell_measurement_theta_max 26.74
_cell_measurement_theta_min 2.67
_cell_volume 2252.5(11)
_computing_cell_refinement 'Bruker D8 Venture'
_computing_data_collection 'Bruker D8 Venture'
_computing_data_reduction 'Bruker D8 Venture'
_computing_molecular_graphics 'Bruker SHELXTL'
_computing_publication_material 'Bruker SHELXTL'
_computing_structure_refinement 'SHELXL-2014/7 (Sheldrick, 2015)'
_computing_structure_solution 'SHELXT-2014/7 (Sheldrick, 2015)'
_diffrn_ambient_temperature 293(2)
_diffrn_measured_fraction_theta_full 0.999
_diffrn_measured_fraction_theta_max 0.996
_diffrn_measurement_device_type 'D8 VENTURE PHOTON II'
_diffrn_measurement_method 'phi and omega scans'
_diffrn_radiation_type MoK\a
_diffrn_radiation_wavelength 0.71073
_diffrn_reflns_av_R_equivalents 0.0594
_diffrn_reflns_av_unetI/netI 0.0257
_diffrn_reflns_Laue_measured_fraction_full 0.999
_diffrn_reflns_Laue_measured_fraction_max 0.996
_diffrn_reflns_limit_h_max 13
_diffrn_reflns_limit_h_min -13
_diffrn_reflns_limit_k_max 16
_diffrn_reflns_limit_k_min -16
_diffrn_reflns_limit_l_max 21
_diffrn_reflns_limit_l_min -21
_diffrn_reflns_number 119067
_diffrn_reflns_point_group_measured_fraction_full 0.999
_diffrn_reflns_point_group_measured_fraction_max 0.996
_diffrn_reflns_theta_full 25.242
_diffrn_reflns_theta_max 26.773
_diffrn_reflns_theta_min 2.668
_diffrn_source 'fine-focus sealed tube'
_exptl_absorpt_coefficient_mu 3.290
_exptl_absorpt_correction_T_max 0.734
_exptl_absorpt_correction_T_min 0.674
_exptl_absorpt_correction_type multi-scan
_exptl_crystal_colour red
_exptl_crystal_density_diffrn 1.561
_exptl_crystal_description block
_exptl_crystal_F_000 1064
_exptl_crystal_size_max 0.130
_exptl_crystal_size_mid 0.120
_exptl_crystal_size_min 0.100
_refine_diff_density_max 1.668
_refine_diff_density_min -0.979
_refine_diff_density_rms 0.079
_refine_ls_extinction_method none
_refine_ls_goodness_of_fit_ref 1.048
_refine_ls_hydrogen_treatment constr
_refine_ls_matrix_type full
_refine_ls_number_parameters 638
_refine_ls_number_reflns 9583
_refine_ls_number_restraints 125
_refine_ls_restrained_S_all 1.046
_refine_ls_R_factor_all 0.0391
_refine_ls_R_factor_gt 0.0277
_refine_ls_shift/su_max 0.002
_refine_ls_shift/su_mean 0.000
_refine_ls_structure_factor_coef Fsqd
_refine_ls_weighting_details 'w=1/[\s^2^(Fo^2^)+(0.0285P)^2^+2.5635P] where P=(Fo^2^+2Fc^2^)/3'
_refine_ls_weighting_scheme calc
_refine_ls_wR_factor_gt 0.0604
_refine_ls_wR_factor_ref 0.0672
_reflns_Friedel_coverage 0.000
_reflns_number_gt 8267
_reflns_number_total 9583
_reflns_threshold_expression 'I > 2\s(I)'
_cod_data_source_file d3sc06094b2.cif
_cod_data_source_block mo_ZHL_1019_2_0m_a
_cod_depositor_comments 'Adding full bibliography for 1571592.cif.'
_cod_original_cell_volume 2252.4(11)
_cod_database_code 1571592
_shelx_shelxl_version_number 2014/7
_shelx_space_group_comment
;
The symmetry employed for this shelxl refinement is uniquely defined
by the following loop, which should always be used as a source of
symmetry information in preference to the above space-group names.
They are only intended as comments.
;
_shelx_estimated_absorpt_t_min 0.674
_shelx_estimated_absorpt_t_max 0.734

loop_
_space_group_symop_operation_xyz
'x, y, z'
'-x, -y, -z'

loop_
_atom_site_label
_atom_site_type_symbol
_atom_site_fract_x
_atom_site_fract_y
_atom_site_fract_z
_atom_site_U_iso_or_equiv
_atom_site_adp_type
_atom_site_occupancy
_atom_site_site_symmetry_order
_atom_site_calc_flag
_atom_site_refinement_flags_posn
_atom_site_refinement_flags_adp
_atom_site_refinement_flags_occupancy
_atom_site_disorder_assembly
_atom_site_disorder_group
C2 C 0.7441(4) 0.1883(3) 0.5022(2) 0.0537(10) Uani 1 1 d . . . . .
H2 H 0.7103 0.1636 0.5547 0.064 Uiso 1 1 calc R U . . .
O2 O 0.2882(2) 0.39753(19) 0.59108(15) 0.0475(6) Uani 1 1 d . . . . .
N2 N 0.2820(3) 0.5313(2) 0.44627(17) 0.0376(6) Uani 1 1 d . . . . .
C3 C 0.8719(4) 0.1447(3) 0.4595(3) 0.0557(10) Uani 1 1 d . . . . .
H3 H 0.9222 0.0910 0.4834 0.067 Uiso 1 1 calc R U . . .
O3 O 1.6073(3) -0.1432(2) 0.23757(18) 0.0676(8) Uani 1 1 d . . . . .
C5 C 0.8501(3) 0.2596(3) 0.3476(2) 0.0436(8) Uani 1 1 d . . . . .
H5 H 0.8862 0.2839 0.2953 0.052 Uiso 1 1 calc R U . . .
O4 O 1.5013(3) 0.1192(3) 0.04563(19) 0.0772(9) Uani 1 1 d . . . . .
C4 C 0.9279(3) 0.1798(3) 0.3803(2) 0.0469(9) Uani 1 1 d . . . . .
C6 C 0.7174(3) 0.3066(3) 0.3898(2) 0.0388(7) Uani 1 1 d . . . . .
C9 C 1.1675(4) 0.0996(3) 0.2977(3) 0.0516(9) Uani 1 1 d . . . . .
O8 O -0.7563(3) 0.6597(3) 0.9768(2) 0.0869(11) Uani 1 1 d . . . . .
C8 C 1.0663(4) 0.1325(3) 0.3337(3) 0.0517(9) Uani 1 1 d . . . . .
O7 O -0.7732(3) 0.8963(3) 0.7617(2) 0.0743(9) Uani 1 1 d . . . . .
C7 C 0.6503(3) 0.3886(3) 0.3472(2) 0.0409(7) Uani 1 1 d . . . . .
H7 H 0.6978 0.4058 0.2950 0.049 Uiso 1 1 calc R U . . .
C10 C 1.3035(3) 0.0579(3) 0.2445(2) 0.0481(9) Uani 1 1 d . . . . .
C11 C 1.3894(4) -0.0266(3) 0.2702(2) 0.0504(9) Uani 1 1 d . . . . .
H11 H 1.3622 -0.0578 0.3212 0.061 Uiso 1 1 calc R U . . .
C14 C 1.4722(4) 0.0672(3) 0.1188(2) 0.0528(9) Uani 1 1 d . . . . .
C13 C 1.5574(4) -0.0157(3) 0.1428(2) 0.0525(9) Uani 1 1 d . . . . .
H13 H 1.6424 -0.0401 0.1088 0.063 Uiso 1 1 calc R U . . .
C12 C 1.5149(4) -0.0627(3) 0.2186(2) 0.0506(9) Uani 1 1 d . . . . .
C15 C 1.3459(4) 0.1048(3) 0.1689(3) 0.0555(10) Uani 1 1 d . . . . .
H15 H 1.2895 0.1613 0.1519 0.067 Uiso 1 1 calc R U . . .
C17 C 1.6321(5) 0.0918(4) -0.0076(3) 0.0801(14) Uani 1 1 d . . . . .
H17A H 1.6490 0.0201 -0.0206 0.120 Uiso 1 1 calc R U . . .
H17B H 1.6973 0.1024 0.0181 0.120 Uiso 1 1 calc R U . . .
H17C H 1.6387 0.1345 -0.0562 0.120 Uiso 1 1 calc R U . . .
C16 C 1.5723(5) -0.1906(3) 0.3160(3) 0.0694(12) Uani 1 1 d . . . . .
H16A H 1.4940 -0.2199 0.3228 0.104 Uiso 1 1 calc R U . . .
H16B H 1.5534 -0.1394 0.3559 0.104 Uiso 1 1 calc R U . . .
H16C H 1.6458 -0.2446 0.3224 0.104 Uiso 1 1 calc R U . . .
C19 C 0.5308(3) 0.5585(3) 0.2522(2) 0.0449(8) Uani 1 1 d . . . . .
H19 H 0.6196 0.5281 0.2275 0.054 Uiso 1 1 calc R U . . .
C18 C 0.4681(3) 0.5246(3) 0.3291(2) 0.0386(7) Uani 1 1 d . . . . .
Pt1 Pt 0.41021(2) 0.41904(2) 0.48174(2) 0.03831(5) Uani 1 1 d . . . . .
C1 C 0.6619(3) 0.2692(3) 0.4697(2) 0.0409(8) Uani 1 1 d . . . . .
O1 O 0.5408(2) 0.30367(19) 0.51590(15) 0.0456(6) Uani 1 1 d . . . . .
N1 N 0.5286(3) 0.4414(2) 0.37463(17) 0.0372(6) Uani 1 1 d . . . . .
C20 C 0.4634(4) 0.6367(3) 0.2117(2) 0.0480(8) Uani 1 1 d . . . . .
C21 C 0.3277(4) 0.6835(3) 0.2501(2) 0.0465(8) Uani 1 1 d . . . . .
C22 C 0.2674(3) 0.6511(3) 0.3274(2) 0.0447(8) Uani 1 1 d . . . . .
H22 H 0.1797 0.6828 0.3533 0.054 Uiso 1 1 calc R U . . .
C23 C 0.3363(3) 0.5713(3) 0.3674(2) 0.0392(7) Uani 1 1 d . . . . .
C32 C 0.1646(3) 0.4509(3) 0.6161(2) 0.0442(8) Uani 1 1 d . . . . .
C33 C 0.0927(4) 0.4292(3) 0.6951(3) 0.0592(11) Uani 1 1 d . . . . .
H33 H 0.1339 0.3784 0.7260 0.071 Uiso 1 1 calc R U . . .
C34 C -0.0367(4) 0.4801(3) 0.7289(3) 0.0589(10) Uani 1 1 d . . . . .
H34 H -0.0814 0.4626 0.7816 0.071 Uiso 1 1 calc R U . . .
C35 C -0.1027(3) 0.5584(3) 0.6849(2) 0.0473(9) Uani 1 1 d . . . . .
C36 C -0.0335(3) 0.5812(3) 0.6076(2) 0.0441(8) Uani 1 1 d . . . . .
H36 H -0.0760 0.6326 0.5778 0.053 Uiso 1 1 calc R U . . .
C37 C 0.1008(3) 0.5297(3) 0.5704(2) 0.0400(7) Uani 1 1 d . . . . .
C38 C 0.1600(3) 0.5655(3) 0.4904(2) 0.0401(7) Uani 1 1 d . . . . .
H38 H 0.1067 0.6182 0.4675 0.048 Uiso 1 1 calc R U . . .
C39 C -0.2404(4) 0.6115(3) 0.7219(2) 0.0513(9) Uani 1 1 d . . . . .
C40 C -0.3486(4) 0.6501(3) 0.7521(2) 0.0529(9) Uani 1 1 d . . . . .
C41 C -0.4896(3) 0.6948(3) 0.7914(2) 0.0502(9) Uani 1 1 d . . . . .
C42 C -0.5510(4) 0.6536(3) 0.8664(3) 0.0567(10) Uani 1 1 d . . . . .
H42 H -0.5033 0.5995 0.8915 0.068 Uiso 1 1 calc R U . . .
C43 C -0.6860(4) 0.6951(4) 0.9032(3) 0.0594(10) Uani 1 1 d . . . . .
C44 C -0.7567(4) 0.7744(3) 0.8659(3) 0.0602(11) Uani 1 1 d . . . . .
H44 H -0.8470 0.8006 0.8906 0.072 Uiso 1 1 calc R U . . .
C45 C -0.6943(4) 0.8154(3) 0.7921(3) 0.0552(10) Uani 1 1 d . . . . .
C46 C -0.5600(4) 0.7761(3) 0.7538(2) 0.0527(9) Uani 1 1 d . . . . .
H46 H -0.5180 0.8037 0.7039 0.063 Uiso 1 1 calc R U . . .
C47 C -0.7139(5) 0.9455(4) 0.6869(3) 0.0754(13) Uani 1 1 d . . . . .
H47A H -0.6822 0.8955 0.6451 0.113 Uiso 1 1 calc R U . . .
H47B H -0.6397 0.9729 0.6919 0.113 Uiso 1 1 calc R U . . .
H47C H -0.7799 1.0010 0.6733 0.113 Uiso 1 1 calc R U . . .
C48 C -0.6825(6) 0.6027(5) 1.0282(3) 0.0928(17) Uani 1 1 d . . . . .
H48A H -0.6361 0.5367 1.0054 0.139 Uiso 1 1 calc R U . . .
H48B H -0.7429 0.5916 1.0803 0.139 Uiso 1 1 calc R U . . .
H48C H -0.6182 0.6408 1.0341 0.139 Uiso 1 1 calc R U . . .
C49 C 0.2629(6) 0.1870(4) 0.4771(5) 0.109(2) Uani 1 1 d . . . . .
H49A H 0.2352 0.1949 0.4277 0.131 Uiso 1 1 calc R U . . .
H49B H 0.3049 0.2451 0.4786 0.131 Uiso 1 1 calc R U . . .
Cl50 Cl 0.11892(16) 0.19259(16) 0.56024(12) 0.1207(6) Uani 1 1 d . . . . .
Cl51 Cl 0.3760(2) 0.07730(16) 0.47446(13) 0.1392(8) Uani 1 1 d . . . . .
O5 O 0.5186(3) 0.6745(2) 0.13637(16) 0.0624(8) Uani 1 1 d . U . . .
C25 C 0.7112(7) 0.6811(9) 0.0203(5) 0.067(2) Uani 0.725(14) 1 d D U P A 1
H25A H 0.6952 0.7562 0.0229 0.080 Uiso 0.725(14) 1 calc R U P A 1
H25B H 0.6632 0.6646 -0.0154 0.080 Uiso 0.725(14) 1 calc R U P A 1
C24 C 0.6588(12) 0.6355(9) 0.1026(6) 0.063(3) Uani 0.725(14) 1 d D U P A 1
H24A H 0.6742 0.5605 0.0997 0.076 Uiso 0.725(14) 1 calc R U P A 1
H24B H 0.7081 0.6510 0.1379 0.076 Uiso 0.725(14) 1 calc R U P A 1
C26 C 0.8613(7) 0.6393(8) -0.0137(5) 0.080(3) Uani 0.725(14) 1 d D U P A 1
H26A H 0.9092 0.6598 0.0204 0.097 Uiso 0.725(14) 1 calc R U P A 1
H26B H 0.8774 0.5639 -0.0123 0.097 Uiso 0.725(14) 1 calc R U P A 1
C27 C 0.9165(7) 0.6777(8) -0.0991(4) 0.099(3) Uani 0.725(14) 1 d D U P A 1
H27A H 0.8694 0.6579 -0.1333 0.149 Uiso 0.725(14) 1 d R U P A 1
H27B H 1.0106 0.6475 -0.1179 0.149 Uiso 0.725(14) 1 d R U P A 1
H27C H 0.9050 0.7520 -0.1005 0.149 Uiso 0.725(14) 1 d R U P A 1
C26' C 0.853(2) 0.698(2) -0.0095(15) 0.110(10) Uani 0.275(14) 1 d D U P A 2
H26C H 0.8750 0.7583 -0.0429 0.133 Uiso 0.275(14) 1 calc R U P A 2
H26D H 0.9003 0.6886 0.0320 0.133 Uiso 0.275(14) 1 calc R U P A 2
C25' C 0.704(2) 0.715(2) 0.0301(16) 0.072(8) Uani 0.275(14) 1 d D U P A 2
H25C H 0.6697 0.7892 0.0385 0.087 Uiso 0.275(14) 1 calc R U P A 2
H25D H 0.6597 0.6941 -0.0060 0.087 Uiso 0.275(14) 1 calc R U P A 2
C24' C 0.668(3) 0.657(3) 0.1091(17) 0.061(5) Uani 0.275(14) 1 d D U P A 2
H24C H 0.7068 0.5838 0.1027 0.073 Uiso 0.275(14) 1 calc R U P A 2
H24D H 0.7025 0.6832 0.1482 0.073 Uiso 0.275(14) 1 calc R U P A 2
C27' C 0.902(3) 0.603(3) -0.061(3) 0.173(17) Uani 0.275(14) 1 d D U P A 2
H27D H 0.8328 0.5628 -0.0487 0.260 Uiso 0.275(14) 1 d R U P A 2
H27E H 0.9817 0.5623 -0.0500 0.260 Uiso 0.275(14) 1 d R U P A 2
H27F H 0.9213 0.6254 -0.1170 0.260 Uiso 0.275(14) 1 d R U P A 2
O6 O 0.2671(3) 0.7587(2) 0.20581(16) 0.0587(7) Uani 1 1 d D . . . .
C28 C 0.148(2) 0.827(2) 0.2416(12) 0.053(9) Uani 0.295(12) 1 d D U P B 1
H28A H 0.1621 0.8607 0.2851 0.064 Uiso 0.295(12) 1 calc R U P B 1
H28B H 0.0786 0.7870 0.2656 0.064 Uiso 0.295(12) 1 calc R U P B 1
C29 C 0.095(3) 0.9106(14) 0.1874(18) 0.062(7) Uani 0.295(12) 1 d D U P B 1
H29A H 0.1621 0.9531 0.1646 0.074 Uiso 0.295(12) 1 calc R U P B 1
H29B H 0.0153 0.9549 0.2196 0.074 Uiso 0.295(12) 1 calc R U P B 1
C30 C 0.060(2) 0.8701(18) 0.1199(11) 0.069(6) Uani 0.295(12) 1 d D U P B 1
H30A H 0.1367 0.8196 0.0915 0.083 Uiso 0.295(12) 1 calc R U P B 1
H30B H 0.0438 0.9271 0.0820 0.083 Uiso 0.295(12) 1 calc R U P B 1
C31 C -0.061(3) 0.820(2) 0.1471(17) 0.136(11) Uani 0.295(12) 1 d D U P B 1
H31A H -0.0341 0.7493 0.1640 0.204 Uiso 0.295(12) 1 calc R U P B 1
H31B H -0.0996 0.8222 0.1031 0.204 Uiso 0.295(12) 1 calc R U P B 1
H31C H -0.1257 0.8573 0.1914 0.204 Uiso 0.295(12) 1 calc R U P B 1
C28' C 0.1342(11) 0.8151(11) 0.2497(6) 0.058(4) Uani 0.705(12) 1 d D U P B 2
H28C H 0.1416 0.8532 0.2931 0.070 Uiso 0.705(12) 1 calc R U P B 2
H28D H 0.0745 0.7669 0.2730 0.070 Uiso 0.705(12) 1 calc R U P B 2
C30' C 0.0269(12) 0.8373(8) 0.1362(7) 0.096(4) Uani 0.705(12) 1 d D U P B 2
H30C H -0.0420 0.8014 0.1695 0.115 Uiso 0.705(12) 1 calc R U P B 2
H30D H 0.0990 0.7857 0.1051 0.115 Uiso 0.705(12) 1 calc R U P B 2
C29' C 0.0809(12) 0.8886(8) 0.1897(8) 0.067(3) Uani 0.705(12) 1 d D U P B 2
H29C H 0.0099 0.9426 0.2187 0.080 Uiso 0.705(12) 1 calc R U P B 2
H29D H 0.1526 0.9218 0.1563 0.080 Uiso 0.705(12) 1 calc R U P B 2
C31' C -0.0320(9) 0.9126(8) 0.0790(5) 0.124(4) Uani 0.705(12) 1 d D U P B 2
H31D H -0.1035 0.9623 0.1111 0.186 Uiso 0.705(12) 1 d R U P B 2
H31E H -0.0685 0.8732 0.0498 0.186 Uiso 0.705(12) 1 d R U P B 2
H31F H 0.0315 0.9484 0.0414 0.186 Uiso 0.705(12) 1 d R U P B 2

loop_
_atom_site_aniso_label
_atom_site_aniso_U_11
_atom_site_aniso_U_22
_atom_site_aniso_U_33
_atom_site_aniso_U_23
_atom_site_aniso_U_13
_atom_site_aniso_U_12
C2 0.0407(19) 0.056(2) 0.052(2) 0.0010(18) -0.0051(17) 0.0053(16)
O2 0.0309(12) 0.0484(14) 0.0490(14) 0.0028(11) 0.0011(11) 0.0039(10)
N2 0.0267(13) 0.0421(15) 0.0409(15) -0.0056(12) -0.0051(12) -0.0045(11)
C3 0.0404(19) 0.054(2) 0.062(2) -0.0008(18) -0.0104(18) 0.0095(16)
O3 0.0472(16) 0.0738(19) 0.0626(18) 0.0013(15) -0.0070(14) 0.0166(14)
C5 0.0301(16) 0.050(2) 0.046(2) -0.0065(16) -0.0038(15) -0.0053(14)
O4 0.071(2) 0.091(2) 0.0538(18) 0.0135(16) -0.0052(16) -0.0069(17)
C4 0.0278(16) 0.0462(19) 0.059(2) -0.0110(17) -0.0047(16) 0.0033(14)
C6 0.0258(15) 0.0400(17) 0.0460(19) -0.0083(14) -0.0046(14) -0.0012(13)
C9 0.047(2) 0.049(2) 0.059(2) 0.0016(18) -0.020(2) -0.0032(17)
O8 0.0517(18) 0.121(3) 0.066(2) 0.003(2) 0.0061(17) -0.0034(18)
C8 0.047(2) 0.050(2) 0.059(2) -0.0033(18) -0.018(2) -0.0061(17)
O7 0.0502(17) 0.083(2) 0.078(2) -0.0085(17) -0.0153(16) 0.0118(15)
C7 0.0294(16) 0.0433(18) 0.0447(19) -0.0054(15) -0.0033(14) -0.0036(13)
C10 0.0331(17) 0.054(2) 0.051(2) -0.0075(17) -0.0074(16) 0.0014(15)
C11 0.0390(19) 0.058(2) 0.045(2) -0.0010(17) -0.0031(16) -0.0023(16)
C14 0.047(2) 0.063(2) 0.044(2) -0.0034(18) -0.0085(17) -0.0077(18)
C13 0.0360(18) 0.066(2) 0.047(2) -0.0105(18) -0.0022(16) -0.0010(17)
C12 0.0383(18) 0.054(2) 0.052(2) -0.0071(17) -0.0099(17) 0.0060(16)
C15 0.045(2) 0.058(2) 0.059(2) -0.0027(19) -0.0148(19) 0.0025(17)
C17 0.073(3) 0.108(4) 0.053(3) -0.003(3) 0.002(2) -0.031(3)
C16 0.065(3) 0.060(3) 0.072(3) 0.005(2) -0.019(2) 0.009(2)
C19 0.0353(17) 0.052(2) 0.0403(19) -0.0063(15) -0.0041(15) -0.0003(15)
C18 0.0328(16) 0.0409(17) 0.0406(18) -0.0058(14) -0.0090(14) -0.0035(13)
Pt1 0.02676(7) 0.03891(7) 0.04270(8) -0.00354(5) -0.00321(5) -0.00038(5)
C1 0.0276(15) 0.0402(18) 0.050(2) -0.0063(15) -0.0054(15) -0.0018(13)
O1 0.0316(12) 0.0485(14) 0.0450(14) -0.0006(11) -0.0005(10) 0.0025(10)
N1 0.0297(13) 0.0373(14) 0.0418(15) -0.0058(12) -0.0066(12) -0.0030(11)
C20 0.0419(19) 0.057(2) 0.0391(19) -0.0014(16) -0.0068(16) -0.0028(16)
C21 0.0386(18) 0.051(2) 0.046(2) -0.0003(16) -0.0120(16) 0.0000(15)
C22 0.0319(16) 0.049(2) 0.047(2) -0.0050(16) -0.0060(15) 0.0003(14)
C23 0.0324(16) 0.0437(18) 0.0395(18) -0.0059(14) -0.0075(14) -0.0046(13)
C32 0.0294(16) 0.0439(19) 0.051(2) -0.0053(16) -0.0008(15) -0.0021(14)
C33 0.043(2) 0.061(2) 0.055(2) 0.0103(19) 0.0002(18) 0.0040(18)
C34 0.043(2) 0.065(3) 0.050(2) 0.0032(19) 0.0072(18) -0.0017(18)
C35 0.0302(16) 0.048(2) 0.055(2) -0.0113(17) 0.0005(16) -0.0021(14)
C36 0.0302(16) 0.0419(18) 0.055(2) -0.0053(16) -0.0081(16) 0.0000(14)
C37 0.0268(15) 0.0401(17) 0.048(2) -0.0074(15) -0.0033(14) -0.0018(13)
C38 0.0311(16) 0.0399(17) 0.0463(19) -0.0018(14) -0.0102(15) -0.0010(13)
C39 0.041(2) 0.053(2) 0.058(2) -0.0052(18) -0.0074(18) -0.0108(17)
C40 0.046(2) 0.052(2) 0.056(2) -0.0122(18) -0.0063(19) -0.0070(17)
C41 0.0321(17) 0.055(2) 0.058(2) -0.0198(18) -0.0028(17) -0.0033(15)
C42 0.0387(19) 0.062(2) 0.062(3) -0.013(2) -0.0067(19) -0.0006(17)
C43 0.040(2) 0.074(3) 0.056(2) -0.012(2) 0.0001(19) -0.0078(19)
C44 0.0307(18) 0.077(3) 0.065(3) -0.023(2) -0.0029(18) 0.0019(18)
C45 0.0399(19) 0.061(2) 0.061(3) -0.020(2) -0.0119(19) 0.0025(17)
C46 0.042(2) 0.060(2) 0.052(2) -0.0153(18) -0.0046(18) -0.0068(17)
C47 0.071(3) 0.068(3) 0.087(4) -0.003(3) -0.026(3) -0.007(2)
C48 0.082(4) 0.117(5) 0.063(3) 0.000(3) -0.005(3) -0.008(3)
C49 0.093(4) 0.065(3) 0.159(6) 0.020(4) -0.027(4) -0.012(3)
Cl50 0.0721(9) 0.1475(16) 0.1180(13) -0.0022(11) -0.0089(9) 0.0061(9)
Cl51 0.1282(15) 0.1227(15) 0.1277(15) -0.0237(12) -0.0130(12) 0.0362(12)
O5 0.0464(15) 0.081(2) 0.0454(15) 0.0101(14) -0.0047(13) 0.0027(13)
C25 0.060(4) 0.071(6) 0.058(4) 0.001(4) -0.006(3) -0.007(3)
C24 0.050(4) 0.072(6) 0.057(4) 0.003(4) -0.005(3) -0.006(4)
C26 0.063(4) 0.090(6) 0.074(5) 0.000(4) 0.001(3) -0.012(4)
C27 0.062(4) 0.133(8) 0.081(5) 0.010(5) 0.006(4) -0.016(5)
C26' 0.105(13) 0.112(13) 0.111(13) 0.002(9) -0.024(9) -0.025(9)
C25' 0.070(10) 0.068(11) 0.068(11) 0.002(8) -0.008(7) -0.008(7)
C24' 0.050(6) 0.076(8) 0.052(7) -0.001(6) -0.011(6) -0.006(6)
C27' 0.17(2) 0.16(2) 0.17(2) -0.018(18) -0.043(17) -0.014(17)
O6 0.0446(14) 0.0704(18) 0.0461(15) 0.0071(13) -0.0068(12) 0.0088(13)
C28 0.052(12) 0.053(11) 0.046(10) 0.000(7) -0.005(7) -0.006(7)
C29 0.059(10) 0.058(10) 0.062(11) -0.001(7) -0.015(8) 0.000(7)
C30 0.064(9) 0.073(9) 0.071(9) -0.002(7) -0.025(7) -0.007(7)
C31 0.135(11) 0.136(11) 0.136(11) -0.005(2) -0.038(4) -0.027(3)
C28' 0.041(4) 0.062(5) 0.057(5) 0.008(4) -0.007(3) 0.008(4)
C30' 0.088(7) 0.100(7) 0.100(6) -0.002(5) -0.038(5) -0.002(5)
C29' 0.056(5) 0.064(5) 0.065(5) 0.008(4) -0.009(4) 0.008(4)
C31' 0.094(6) 0.165(9) 0.100(7) -0.004(6) -0.047(5) 0.028(6)

loop_
_atom_type_symbol
_atom_type_description
_atom_type_scat_dispersion_real
_atom_type_scat_dispersion_imag
_atom_type_scat_source
C C 0.0033 0.0016 'International Tables Vol C Tables 4.2.6.8 and 6.1.1.4'
H H 0.0000 0.0000 'International Tables Vol C Tables 4.2.6.8 and 6.1.1.4'
N N 0.0061 0.0033 'International Tables Vol C Tables 4.2.6.8 and 6.1.1.4'
O O 0.0106 0.0060 'International Tables Vol C Tables 4.2.6.8 and 6.1.1.4'
Pt Pt -1.7033 8.3905 'International Tables Vol C Tables 4.2.6.8 and 6.1.1.4'
Cl Cl 0.1484 0.1585 'International Tables Vol C Tables 4.2.6.8 and 6.1.1.4'

loop_
_geom_angle_atom_site_label_1
_geom_angle_atom_site_label_2
_geom_angle_atom_site_label_3
_geom_angle
_geom_angle_site_symmetry_1
_geom_angle_site_symmetry_3
_geom_angle_publ_flag
C3 C2 C1 122.6(4) . . ?
C3 C2 H2 118.7 . . ?
C1 C2 H2 118.7 . . ?
C32 O2 Pt1 123.1(2) . . ?
C38 N2 C23 123.4(3) . . ?
C38 N2 Pt1 123.8(2) . . ?
C23 N2 Pt1 112.8(2) . . ?
C2 C3 C4 120.9(4) . . ?
C2 C3 H3 119.5 . . ?
C4 C3 H3 119.5 . . ?
C12 O3 C16 117.4(3) . . ?
C4 C5 C6 123.1(3) . . ?
C4 C5 H5 118.4 . . ?
C6 C5 H5 118.4 . . ?
C14 O4 C17 118.3(4) . . ?
C5 C4 C3 117.6(3) . . ?
C5 C4 C8 121.3(3) . . ?
C3 C4 C8 121.1(3) . . ?
C5 C6 C1 118.5(3) . . ?
C5 C6 C7 116.0(3) . . ?
C1 C6 C7 125.5(3) . . ?
C8 C9 C10 176.7(5) . . ?
C43 O8 C48 118.1(4) . . ?
C9 C8 C4 178.0(5) . . ?
C45 O7 C47 118.4(3) . . ?
N1 C7 C6 125.9(3) . . ?
N1 C7 H7 117.1 . . ?
C6 C7 H7 117.1 . . ?
C15 C10 C11 120.0(3) . . ?
C15 C10 C9 118.9(3) . . ?
C11 C10 C9 121.1(3) . . ?
C12 C11 C10 119.0(4) . . ?
C12 C11 H11 120.5 . . ?
C10 C11 H11 120.5 . . ?
O4 C14 C13 124.8(4) . . ?
O4 C14 C15 114.0(4) . . ?
C13 C14 C15 121.1(4) . . ?
C14 C13 C12 119.2(3) . . ?
C14 C13 H13 120.4 . . ?
C12 C13 H13 120.4 . . ?
O3 C12 C11 124.1(4) . . ?
O3 C12 C13 114.9(3) . . ?
C11 C12 C13 121.0(3) . . ?
C14 C15 C10 119.7(4) . . ?
C14 C15 H15 120.2 . . ?
C10 C15 H15 120.2 . . ?
O4 C17 H17A 109.5 . . ?
O4 C17 H17B 109.5 . . ?
H17A C17 H17B 109.5 . . ?
O4 C17 H17C 109.5 . . ?
H17A C17 H17C 109.5 . . ?
H17B C17 H17C 109.5 . . ?
O3 C16 H16A 109.5 . . ?
O3 C16 H16B 109.5 . . ?
H16A C16 H16B 109.5 . . ?
O3 C16 H16C 109.5 . . ?
H16A C16 H16C 109.5 . . ?
H16B C16 H16C 109.5 . . ?
C20 C19 C18 120.9(3) . . ?
C20 C19 H19 119.5 . . ?
C18 C19 H19 119.5 . . ?
C19 C18 C23 120.0(3) . . ?
C19 C18 N1 124.8(3) . . ?
C23 C18 N1 115.3(3) . . ?
N1 Pt1 N2 83.82(11) . . ?
N1 Pt1 O2 179.46(10) . . ?
N2 Pt1 O2 95.68(10) . . ?
N1 Pt1 O1 95.54(10) . . ?
N2 Pt1 O1 178.93(11) . . ?
O2 Pt1 O1 84.96(9) . . ?
O1 C1 C2 117.0(3) . . ?
O1 C1 C6 125.6(3) . . ?
C2 C1 C6 117.3(3) . . ?
C1 O1 Pt1 123.1(2) . . ?
C7 N1 C18 123.0(3) . . ?
C7 N1 Pt1 124.3(2) . . ?
C18 N1 Pt1 112.7(2) . . ?
O5 C20 C19 124.2(3) . . ?
O5 C20 C21 116.4(3) . . ?
C19 C20 C21 119.3(3) . . ?
O6 C21 C22 124.8(3) . . ?
O6 C21 C20 115.9(3) . . ?
C22 C21 C20 119.3(3) . . ?
C21 C22 C23 120.7(3) . . ?
C21 C22 H22 119.6 . . ?
C23 C22 H22 119.6 . . ?
C22 C23 C18 119.7(3) . . ?
C22 C23 N2 124.9(3) . . ?
C18 C23 N2 115.4(3) . . ?
O2 C32 C33 116.4(3) . . ?
O2 C32 C37 125.5(3) . . ?
C33 C32 C37 118.0(3) . . ?
C34 C33 C32 122.3(4) . . ?
C34 C33 H33 118.9 . . ?
C32 C33 H33 118.9 . . ?
C33 C34 C35 121.0(4) . . ?
C33 C34 H34 119.5 . . ?
C35 C34 H34 119.5 . . ?
C36 C35 C34 117.6(3) . . ?
C36 C35 C39 122.3(4) . . ?
C34 C35 C39 120.1(3) . . ?
C35 C36 C37 123.1(3) . . ?
C35 C36 H36 118.5 . . ?
C37 C36 H36 118.5 . . ?
C32 C37 C36 118.1(3) . . ?
C32 C37 C38 126.0(3) . . ?
C36 C37 C38 115.9(3) . . ?
N2 C38 C37 126.0(3) . . ?
N2 C38 H38 117.0 . . ?
C37 C38 H38 117.0 . . ?
C40 C39 C35 177.8(5) . . ?
C39 C40 C41 177.2(4) . . ?
C42 C41 C46 121.0(3) . . ?
C42 C41 C40 118.5(4) . . ?
C46 C41 C40 120.4(4) . . ?
C41 C42 C43 118.5(4) . . ?
C41 C42 H42 120.8 . . ?
C43 C42 H42 120.8 . . ?
O8 C43 C44 116.0(4) . . ?
O8 C43 C42 123.2(4) . . ?
C44 C43 C42 120.8(4) . . ?
C43 C44 C45 120.2(4) . . ?
C43 C44 H44 119.9 . . ?
C45 C44 H44 119.9 . . ?
O7 C45 C44 115.2(3) . . ?
O7 C45 C46 124.3(4) . . ?
C44 C45 C46 120.5(4) . . ?
C45 C46 C41 119.0(4) . . ?
C45 C46 H46 120.5 . . ?
C41 C46 H46 120.5 . . ?
O7 C47 H47A 109.5 . . ?
O7 C47 H47B 109.5 . . ?
H47A C47 H47B 109.5 . . ?
O7 C47 H47C 109.5 . . ?
H47A C47 H47C 109.5 . . ?
H47B C47 H47C 109.5 . . ?
O8 C48 H48A 109.5 . . ?
O8 C48 H48B 109.5 . . ?
H48A C48 H48B 109.5 . . ?
O8 C48 H48C 109.5 . . ?
H48A C48 H48C 109.5 . . ?
H48B C48 H48C 109.5 . . ?
Cl51 C49 Cl50 113.8(4) . . ?
Cl51 C49 H49A 108.8 . . ?
Cl50 C49 H49A 108.8 . . ?
Cl51 C49 H49B 108.8 . . ?
Cl50 C49 H49B 108.8 . . ?
H49A C49 H49B 107.7 . . ?
C20 O5 C24 115.8(5) . . ?
C20 O5 C24' 116.3(12) . . ?
C24 C25 C26 111.2(6) . . ?
C24 C25 H25A 109.4 . . ?
C26 C25 H25A 109.4 . . ?
C24 C25 H25B 109.4 . . ?
C26 C25 H25B 109.4 . . ?
H25A C25 H25B 108.0 . . ?
O5 C24 C25 112.3(8) . . ?
O5 C24 H24A 109.1 . . ?
C25 C24 H24A 109.1 . . ?
O5 C24 H24B 109.1 . . ?
C25 C24 H24B 109.1 . . ?
H24A C24 H24B 107.9 . . ?
C27 C26 C25 113.0(6) . . ?
C27 C26 H26A 109.0 . . ?
C25 C26 H26A 109.0 . . ?
C27 C26 H26B 109.0 . . ?
C25 C26 H26B 109.0 . . ?
H26A C26 H26B 107.8 . . ?
C26 C27 H27A 109.6 . . ?
C26 C27 H27B 109.3 . . ?
H27A C27 H27B 109.5 . . ?
C26 C27 H27C 109.5 . . ?
H27A C27 H27C 109.5 . . ?
H27B C27 H27C 109.5 . . ?
C27' C26' C25' 112.1(10) . . ?
C27' C26' H26C 109.2 . . ?
C25' C26' H26C 109.2 . . ?
C27' C26' H26D 109.2 . . ?
C25' C26' H26D 109.2 . . ?
H26C C26' H26D 107.9 . . ?
C24' C25' C26' 112.7(10) . . ?
C24' C25' H25C 109.1 . . ?
C26' C25' H25C 109.1 . . ?
C24' C25' H25D 109.0 . . ?
C26' C25' H25D 109.0 . . ?
H25C C25' H25D 107.8 . . ?
O5 C24' C25' 106(2) . . ?
O5 C24' H24C 110.5 . . ?
C25' C24' H24C 110.5 . . ?
O5 C24' H24D 110.5 . . ?
C25' C24' H24D 110.5 . . ?
H24C C24' H24D 108.7 . . ?
C26' C27' H27D 109.3 . . ?
C26' C27' H27E 109.7 . . ?
H27D C27' H27E 109.5 . . ?
C26' C27' H27F 109.4 . . ?
H27D C27' H27F 109.5 . . ?
H27E C27' H27F 109.5 . . ?
C21 O6 C28 121.6(9) . . ?
C21 O6 C28' 115.0(5) . . ?
O6 C28 C29 116.6(15) . . ?
O6 C28 H28A 108.1 . . ?
C29 C28 H28A 108.1 . . ?
O6 C28 H28B 108.1 . . ?
C29 C28 H28B 108.1 . . ?
H28A C28 H28B 107.3 . . ?
C28 C29 C30 114.0(10) . . ?
C28 C29 H29A 108.8 . . ?
C30 C29 H29A 108.8 . . ?
C28 C29 H29B 108.8 . . ?
C30 C29 H29B 108.8 . . ?
H29A C29 H29B 107.7 . . ?
C29 C30 C31 113.8(10) . . ?
C29 C30 H30A 108.8 . . ?
C31 C30 H30A 108.8 . . ?
C29 C30 H30B 108.8 . . ?
C31 C30 H30B 108.8 . . ?
H30A C30 H30B 107.7 . . ?
C30 C31 H31A 109.5 . . ?
C30 C31 H31B 109.5 . . ?
H31A C31 H31B 109.5 . . ?
C30 C31 H31C 109.5 . . ?
H31A C31 H31C 109.5 . . ?
H31B C31 H31C 109.5 . . ?
O6 C28' C29' 106.9(8) . . ?
O6 C28' H28C 110.4 . . ?
C29' C28' H28C 110.4 . . ?
O6 C28' H28D 110.4 . . ?
C29' C28' H28D 110.4 . . ?
H28C C28' H28D 108.6 . . ?
C29' C30' C31' 113.1(7) . . ?
C29' C30' H30C 109.0 . . ?
C31' C30' H30C 109.0 . . ?
C29' C30' H30D 109.0 . . ?
C31' C30' H30D 109.0 . . ?
H30C C30' H30D 107.8 . . ?
C30' C29' C28' 113.6(7) . . ?
C30' C29' H29C 108.8 . . ?
C28' C29' H29C 108.8 . . ?
C30' C29' H29D 108.8 . . ?
C28' C29' H29D 108.8 . . ?
H29C C29' H29D 107.7 . . ?
C30' C31' H31D 107.4 . . ?
C30' C31' H31E 106.8 . . ?
H31D C31' H31E 109.5 . . ?
C30' C31' H31F 114.2 . . ?
H31D C31' H31F 109.5 . . ?
H31E C31' H31F 109.5 . . ?

loop_
_geom_bond_atom_site_label_1
_geom_bond_atom_site_label_2
_geom_bond_distance
_geom_bond_site_symmetry_2
_geom_bond_publ_flag
C2 C3 1.368(5) . ?
C2 C1 1.407(5) . ?
C2 H2 0.9300 . ?
O2 C32 1.314(4) . ?
O2 Pt1 1.991(2) . ?
N2 C38 1.302(4) . ?
N2 C23 1.418(4) . ?
N2 Pt1 1.963(3) . ?
C3 C4 1.404(6) . ?
C3 H3 0.9300 . ?
O3 C12 1.365(4) . ?
O3 C16 1.420(5) . ?
C5 C4 1.375(5) . ?
C5 C6 1.417(4) . ?
C5 H5 0.9300 . ?
O4 C14 1.366(5) . ?
O4 C17 1.415(6) . ?
C4 C8 1.483(5) . ?
C6 C1 1.422(5) . ?
C6 C7 1.428(5) . ?
C9 C8 1.090(5) . ?
C9 C10 1.486(5) . ?
O8 C43 1.371(5) . ?
O8 C48 1.411(6) . ?
O7 C45 1.369(5) . ?
O7 C47 1.426(6) . ?
C7 N1 1.300(4) . ?
C7 H7 0.9300 . ?
C10 C15 1.385(6) . ?
C10 C11 1.403(5) . ?
C11 C12 1.382(5) . ?
C11 H11 0.9300 . ?
C14 C13 1.374(5) . ?
C14 C15 1.382(5) . ?
C13 C12 1.388(5) . ?
C13 H13 0.9300 . ?
C15 H15 0.9300 . ?
C17 H17A 0.9600 . ?
C17 H17B 0.9600 . ?
C17 H17C 0.9600 . ?
C16 H16A 0.9600 . ?
C16 H16B 0.9600 . ?
C16 H16C 0.9600 . ?
C19 C20 1.377(5) . ?
C19 C18 1.382(5) . ?
C19 H19 0.9300 . ?
C18 C23 1.392(4) . ?
C18 N1 1.434(4) . ?
Pt1 N1 1.949(3) . ?
Pt1 O1 1.993(2) . ?
C1 O1 1.308(4) . ?
C20 O5 1.360(4) . ?
C20 C21 1.425(5) . ?
C21 O6 1.359(4) . ?
C21 C22 1.375(5) . ?
C22 C23 1.392(5) . ?
C22 H22 0.9300 . ?
C32 C33 1.395(5) . ?
C32 C37 1.419(5) . ?
C33 C34 1.372(5) . ?
C33 H33 0.9300 . ?
C34 C35 1.407(5) . ?
C34 H34 0.9300 . ?
C35 C36 1.366(5) . ?
C35 C39 1.459(5) . ?
C36 C37 1.426(4) . ?
C36 H36 0.9300 . ?
C37 C38 1.425(5) . ?
C38 H38 0.9300 . ?
C39 C40 1.139(5) . ?
C40 C41 1.465(5) . ?
C41 C42 1.389(6) . ?
C41 C46 1.389(6) . ?
C42 C43 1.395(5) . ?
C42 H42 0.9300 . ?
C43 C44 1.373(6) . ?
C44 C45 1.375(6) . ?
C44 H44 0.9300 . ?
C45 C46 1.389(5) . ?
C46 H46 0.9300 . ?
C47 H47A 0.9600 . ?
C47 H47B 0.9600 . ?
C47 H47C 0.9600 . ?
C48 H48A 0.9600 . ?
C48 H48B 0.9600 . ?
C48 H48C 0.9600 . ?
C49 Cl51 1.662(6) . ?
C49 Cl50 1.760(7) . ?
C49 H49A 0.9700 . ?
C49 H49B 0.9700 . ?
O5 C24 1.426(11) . ?
O5 C24' 1.49(3) . ?
C25 C24 1.488(7) . ?
C25 C26 1.523(7) . ?
C25 H25A 0.9700 . ?
C25 H25B 0.9700 . ?
C24 H24A 0.9700 . ?
C24 H24B 0.9700 . ?
C26 C27 1.503(7) . ?
C26 H26A 0.9700 . ?
C26 H26B 0.9700 . ?
C27 H27A 0.9600 . ?
C27 H27B 0.9600 . ?
C27 H27C 0.9600 . ?
C26' C27' 1.503(10) . ?
C26' C25' 1.509(10) . ?
C26' H26C 0.9700 . ?
C26' H26D 0.9700 . ?
C25' C24' 1.490(10) . ?
C25' H25C 0.9700 . ?
C25' H25D 0.9700 . ?
C24' H24C 0.9700 . ?
C24' H24D 0.9700 . ?
C27' H27D 0.9600 . ?
C27' H27E 0.9600 . ?
C27' H27F 0.9600 . ?
O6 C28 1.400(10) . ?
O6 C28' 1.465(8) . ?
C28 C29 1.495(10) . ?
C28 H28A 0.9700 . ?
C28 H28B 0.9700 . ?
C29 C30 1.495(10) . ?
C29 H29A 0.9700 . ?
C29 H29B 0.9700 . ?
C30 C31 1.497(10) . ?
C30 H30A 0.9700 . ?
C30 H30B 0.9700 . ?
C31 H31A 0.9600 . ?
C31 H31B 0.9600 . ?
C31 H31C 0.9600 . ?
C28' C29' 1.499(7) . ?
C28' H28C 0.9700 . ?
C28' H28D 0.9700 . ?
C30' C29' 1.494(8) . ?
C30' C31' 1.502(8) . ?
C30' H30C 0.9700 . ?
C30' H30D 0.9700 . ?
C29' H29C 0.9700 . ?
C29' H29D 0.9700 . ?
C31' H31D 0.9600 . ?
C31' H31E 0.9600 . ?
C31' H31F 0.9600 . ?

loop_
_geom_torsion_atom_site_label_1
_geom_torsion_atom_site_label_2
_geom_torsion_atom_site_label_3
_geom_torsion_atom_site_label_4
_geom_torsion
_geom_torsion_site_symmetry_1
_geom_torsion_site_symmetry_2
_geom_torsion_site_symmetry_3
_geom_torsion_site_symmetry_4
_geom_torsion_publ_flag
C1 C2 C3 C4 0.6(7) . . . . ?
C6 C5 C4 C3 -0.4(6) . . . . ?
C6 C5 C4 C8 179.7(3) . . . . ?
C2 C3 C4 C5 0.3(6) . . . . ?
C2 C3 C4 C8 -179.8(4) . . . . ?
C4 C5 C6 C1 -0.3(5) . . . . ?
C4 C5 C6 C7 180.0(3) . . . . ?
C5 C6 C7 N1 179.7(3) . . . . ?
C1 C6 C7 N1 0.0(6) . . . . ?
C15 C10 C11 C12 -1.0(6) . . . . ?
C9 C10 C11 C12 -179.9(4) . . . . ?
C17 O4 C14 C13 -5.2(7) . . . . ?
C17 O4 C14 C15 175.2(4) . . . . ?
O4 C14 C13 C12 -179.2(4) . . . . ?
C15 C14 C13 C12 0.4(6) . . . . ?
C16 O3 C12 C11 -1.6(6) . . . . ?
C16 O3 C12 C13 176.7(4) . . . . ?
C10 C11 C12 O3 179.1(4) . . . . ?
C10 C11 C12 C13 1.0(6) . . . . ?
C14 C13 C12 O3 -179.0(4) . . . . ?
C14 C13 C12 C11 -0.6(6) . . . . ?
O4 C14 C15 C10 179.1(4) . . . . ?
C13 C14 C15 C10 -0.4(6) . . . . ?
C11 C10 C15 C14 0.8(6) . . . . ?
C9 C10 C15 C14 179.7(4) . . . . ?
C20 C19 C18 C23 -1.6(5) . . . . ?
C20 C19 C18 N1 177.7(3) . . . . ?
C3 C2 C1 O1 179.0(4) . . . . ?
C3 C2 C1 C6 -1.2(6) . . . . ?
C5 C6 C1 O1 -179.2(3) . . . . ?
C7 C6 C1 O1 0.4(6) . . . . ?
C5 C6 C1 C2 1.1(5) . . . . ?
C7 C6 C1 C2 -179.3(3) . . . . ?
C2 C1 O1 Pt1 179.0(3) . . . . ?
C6 C1 O1 Pt1 -0.7(5) . . . . ?
C6 C7 N1 C18 178.6(3) . . . . ?
C6 C7 N1 Pt1 -0.2(5) . . . . ?
C19 C18 N1 C7 -0.4(5) . . . . ?
C23 C18 N1 C7 178.9(3) . . . . ?
C19 C18 N1 Pt1 178.4(3) . . . . ?
C23 C18 N1 Pt1 -2.3(4) . . . . ?
C18 C19 C20 O5 179.5(4) . . . . ?
C18 C19 C20 C21 0.5(6) . . . . ?
O5 C20 C21 O6 2.0(5) . . . . ?
C19 C20 C21 O6 -178.8(3) . . . . ?
O5 C20 C21 C22 -177.9(3) . . . . ?
C19 C20 C21 C22 1.2(6) . . . . ?
O6 C21 C22 C23 178.2(3) . . . . ?
C20 C21 C22 C23 -1.9(6) . . . . ?
C21 C22 C23 C18 0.8(5) . . . . ?
C21 C22 C23 N2 -178.7(3) . . . . ?
C19 C18 C23 C22 0.9(5) . . . . ?
N1 C18 C23 C22 -178.4(3) . . . . ?
C19 C18 C23 N2 -179.5(3) . . . . ?
N1 C18 C23 N2 1.2(4) . . . . ?
C38 N2 C23 C22 0.0(5) . . . . ?
Pt1 N2 C23 C22 -180.0(3) . . . . ?
C38 N2 C23 C18 -179.6(3) . . . . ?
Pt1 N2 C23 C18 0.5(4) . . . . ?
Pt1 O2 C32 C33 -178.2(3) . . . . ?
Pt1 O2 C32 C37 0.1(5) . . . . ?
O2 C32 C33 C34 179.3(4) . . . . ?
C37 C32 C33 C34 1.0(6) . . . . ?
C32 C33 C34 C35 -0.8(7) . . . . ?
C33 C34 C35 C36 0.3(6) . . . . ?
C33 C34 C35 C39 180.0(4) . . . . ?
C34 C35 C36 C37 -0.1(6) . . . . ?
C39 C35 C36 C37 -179.7(3) . . . . ?
O2 C32 C37 C36 -178.9(3) . . . . ?
C33 C32 C37 C36 -0.7(5) . . . . ?
O2 C32 C37 C38 -1.0(6) . . . . ?
C33 C32 C37 C38 177.2(4) . . . . ?
C35 C36 C37 C32 0.3(5) . . . . ?
C35 C36 C37 C38 -177.8(3) . . . . ?
C23 N2 C38 C37 -178.8(3) . . . . ?
Pt1 N2 C38 C37 1.1(5) . . . . ?
C32 C37 C38 N2 0.4(6) . . . . ?
C36 C37 C38 N2 178.3(3) . . . . ?
C46 C41 C42 C43 0.4(6) . . . . ?
C40 C41 C42 C43 -179.0(4) . . . . ?
C48 O8 C43 C44 -161.1(5) . . . . ?
C48 O8 C43 C42 19.7(7) . . . . ?
C41 C42 C43 O8 179.6(4) . . . . ?
C41 C42 C43 C44 0.5(6) . . . . ?
O8 C43 C44 C45 179.6(4) . . . . ?
C42 C43 C44 C45 -1.2(7) . . . . ?
C47 O7 C45 C44 177.5(4) . . . . ?
C47 O7 C45 C46 -1.5(6) . . . . ?
C43 C44 C45 O7 -178.1(4) . . . . ?
C43 C44 C45 C46 1.0(6) . . . . ?
O7 C45 C46 C41 178.8(4) . . . . ?
C44 C45 C46 C41 -0.2(6) . . . . ?
C42 C41 C46 C45 -0.6(6) . . . . ?
C40 C41 C46 C45 178.8(4) . . . . ?
C19 C20 O5 C24 -6.1(8) . . . . ?
C21 C20 O5 C24 172.9(7) . . . . ?
C19 C20 O5 C24' -21.7(18) . . . . ?
C21 C20 O5 C24' 157.3(17) . . . . ?
C20 O5 C24 C25 -179.8(7) . . . . ?
C26 C25 C24 O5 179.2(9) . . . . ?
C24 C25 C26 C27 176.0(10) . . . . ?
C27' C26' C25' C24' 87(4) . . . . ?
C20 O5 C24' C25' -173.6(17) . . . . ?
C26' C25' C24' O5 -175(2) . . . . ?
C22 C21 O6 C28 15.3(19) . . . . ?
C20 C21 O6 C28 -164.6(19) . . . . ?
C22 C21 O6 C28' 7.5(9) . . . . ?
C20 C21 O6 C28' -172.5(8) . . . . ?
C21 O6 C28 C29 176.6(14) . . . . ?
O6 C28 C29 C30 61(3) . . . . ?
C28 C29 C30 C31 69(3) . . . . ?
C21 O6 C28' C29' -176.2(7) . . . . ?
C31' C30' C29' C28' 177.3(10) . . . . ?
O6 C28' C29' C30' 77.8(14) . . . . ?
